data_4132505
loop_
_publ_author_name
'Bedi, Anjan'
'Shimon, Linda J. W.'
'Gidron, Ori'

_publ_section_title
;
 Helically Locked Tethered Twistacenes.
;
_journal_issue 26
_journal_name_full 'Journal of the American Chemical Society'
_journal_page_first 8086
_journal_page_last 8090
_journal_paper_doi 10.1021/jacs.8b04447
_journal_volume 140
_journal_year 2018
_chemical_formula_moiety 'C46 H28 F12 O2, 0.5(C6 H14)'
_chemical_formula_sum 'C49 H35 F12 O2'
_chemical_formula_weight 883.77
_space_group_crystal_system monoclinic
_space_group_IT_number 14
_space_group_name_Hall '-P 2ybc'
_space_group_name_H-M_alt 'P 1 21/c 1'
_atom_sites_solution_hydrogens geom
_audit_creation_method SHELXL-2016/4
_cell_angle_alpha 90
_cell_angle_beta 107.9630(10)
_cell_angle_gamma 90
_cell_formula_units_Z 4
_cell_length_a 16.2853(8)
_cell_length_b 15.2445(7)
_cell_length_c 17.0808(9)
_cell_measurement_reflns_used 65186
_cell_measurement_temperature 100(2)
_cell_measurement_theta_max 30.57
_cell_measurement_theta_min 2.48
_cell_volume 4033.8(3)
_computing_cell_refinement 'Bruker Apex3'
_computing_data_collection 'Bruker Apex3'
_computing_data_reduction 'Bruker Apex3'
_computing_structure_refinement 'SHELXL-2016/4 (Sheldrick, 2016)'
_computing_structure_solution 'SHELXT 2014/5 (Sheldrick, 2014)'
_diffrn_ambient_temperature 100(2)
_diffrn_measured_fraction_theta_full 0.998
_diffrn_measured_fraction_theta_max 0.997
_diffrn_measurement_device_type 'Bruker Kappa ApexII CCD'
_diffrn_measurement_method 'phi and omega scans'
_diffrn_radiation_type MoK\a
_diffrn_radiation_wavelength 0.71073
_diffrn_reflns_av_R_equivalents 0.0826
_diffrn_reflns_av_unetI/netI 0.0667
_diffrn_reflns_Laue_measured_fraction_full 0.998
_diffrn_reflns_Laue_measured_fraction_max 0.997
_diffrn_reflns_limit_h_max 23
_diffrn_reflns_limit_h_min -23
_diffrn_reflns_limit_k_max 21
_diffrn_reflns_limit_k_min -21
_diffrn_reflns_limit_l_max 24
_diffrn_reflns_limit_l_min -24
_diffrn_reflns_number 65186
_diffrn_reflns_point_group_measured_fraction_full 0.998
_diffrn_reflns_point_group_measured_fraction_max 0.997
_diffrn_reflns_theta_full 25.242
_diffrn_reflns_theta_max 30.573
_diffrn_reflns_theta_min 2.470
_diffrn_source 'sealed tube'
_exptl_absorpt_coefficient_mu 0.126
_exptl_absorpt_correction_T_max 0.978
_exptl_absorpt_correction_T_min 0.964
_exptl_absorpt_correction_type multi-scan
_exptl_absorpt_process_details 'SADABS Bruker'
_exptl_crystal_colour 'pale yellow'
_exptl_crystal_density_diffrn 1.455
_exptl_crystal_description prism
_exptl_crystal_F_000 1812
_exptl_crystal_size_max 0.800
_exptl_crystal_size_mid 0.240
_exptl_crystal_size_min 0.180
_refine_diff_density_max 1.172
_refine_diff_density_min -0.826
_refine_diff_density_rms 0.082
_refine_ls_extinction_method none
_refine_ls_goodness_of_fit_ref 1.028
_refine_ls_hydrogen_treatment constr
_refine_ls_matrix_type full
_refine_ls_number_parameters 626
_refine_ls_number_reflns 12354
_refine_ls_number_restraints 72
_refine_ls_restrained_S_all 1.075
_refine_ls_R_factor_all 0.1174
_refine_ls_R_factor_gt 0.0703
_refine_ls_shift/su_max 0.001
_refine_ls_shift/su_mean 0.000
_refine_ls_structure_factor_coef Fsqd
_refine_ls_weighting_details 'w=1/[\s^2^(Fo^2^)+(0.0911P)^2^+4.5698P] where P=(Fo^2^+2Fc^2^)/3'
_refine_ls_weighting_scheme calc
_refine_ls_wR_factor_gt 0.1725
_refine_ls_wR_factor_ref 0.2055
_reflns_Friedel_coverage 0.000
_reflns_number_gt 7988
_reflns_number_total 12354
_reflns_threshold_expression 'I > 2\s(I)'
_cod_data_source_file ja8b04447_si_005.cif
_cod_data_source_block C4tether
_cod_original_sg_symbol_H-M 'P 21/c'
_cod_database_code 4132505
_shelx_shelxl_version_number 2016/4
_shelx_space_group_comment
;
The symmetry employed for this shelxl refinement is uniquely defined
by the following loop, which should always be used as a source of
symmetry information in preference to the above space-group names.
They are only intended as comments.
;
_shelx_estimated_absorpt_t_min 0.906
_shelx_estimated_absorpt_t_max 0.978

loop_
_space_group_symop_operation_xyz
'x, y, z'
'-x, y+1/2, -z+1/2'
'-x, -y, -z'
'x, -y-1/2, z-1/2'

loop_
_atom_site_label
_atom_site_type_symbol
_atom_site_fract_x
_atom_site_fract_y
_atom_site_fract_z
_atom_site_U_iso_or_equiv
_atom_site_adp_type
_atom_site_occupancy
_atom_site_site_symmetry_order
_atom_site_calc_flag
_atom_site_refinement_flags_posn
_atom_site_refinement_flags_adp
_atom_site_refinement_flags_occupancy
_atom_site_disorder_assembly
_atom_site_disorder_group
F1 F 0.5489(5) 0.7116(3) 0.3700(4) 0.067(2) Uani 0.549(10) 1 d . U P A 1
F2 F 0.6183(3) 0.8196(4) 0.3458(4) 0.0624(17) Uani 0.549(10) 1 d . U P A 1
F3 F 0.5031(4) 0.7798(5) 0.2562(4) 0.0453(16) Uani 0.549(10) 1 d . U P A 1
F21 F 0.5011(4) 0.6926(3) 0.3170(6) 0.064(2) Uani 0.451(10) 1 d D U P A 2
F22 F 0.5219(7) 0.8019(6) 0.2522(6) 0.067(3) Uani 0.451(10) 1 d D U P A 2
F23 F 0.6031(4) 0.7781(6) 0.3739(4) 0.065(2) Uani 0.451(10) 1 d D U P A 2
F4 F 0.8327(2) 0.6759(2) 0.1339(3) 0.0668(12) Uani 0.795(6) 1 d . . P B 1
F5 F 0.7628(3) 0.79429(16) 0.1293(2) 0.0695(13) Uani 0.795(6) 1 d . U P B 1
F6 F 0.7098(2) 0.6884(2) 0.04928(14) 0.0608(11) Uani 0.795(6) 1 d . . P B 1
F24 F 0.6967(6) 0.7612(8) 0.0711(7) 0.055(4) Uani 0.205(6) 1 d D U P B 2
F25 F 0.7901(9) 0.6606(6) 0.0931(7) 0.043(3) Uani 0.205(6) 1 d D U P B 2
F26 F 0.8146(8) 0.7730(9) 0.1673(7) 0.062(4) Uani 0.205(6) 1 d D U P B 2
F7 F 0.89114(11) -0.04566(11) 0.51714(12) 0.0425(4) Uani 1 1 d . . . . .
F8 F 0.87682(13) 0.02133(15) 0.62129(11) 0.0540(5) Uani 1 1 d . . . . .
F9 F 0.95133(10) 0.07811(11) 0.55160(14) 0.0530(6) Uani 1 1 d . . . . .
F10 F 0.56200(10) -0.04210(10) 0.44499(11) 0.0347(4) Uani 1 1 d . . . . .
F11 F 0.49893(9) 0.08148(10) 0.40615(11) 0.0324(4) Uani 1 1 d . . . . .
F12 F 0.53813(10) 0.00217(11) 0.32049(9) 0.0344(4) Uani 1 1 d . . . . .
O1 O 0.91234(11) 0.50168(11) 0.36391(11) 0.0236(4) Uani 1 1 d . . . . .
O2 O 0.87913(10) 0.22276(10) 0.31101(10) 0.0216(3) Uani 1 1 d . . . . .
C1 C 0.73414(13) 0.29094(13) 0.37376(12) 0.0137(4) Uani 1 1 d . . . . .
C2 C 0.75389(13) 0.36484(13) 0.42592(12) 0.0142(4) Uani 1 1 d . . . . .
C3 C 0.77033(14) 0.35832(15) 0.51302(13) 0.0179(4) Uani 1 1 d . . . . .
H3 H 0.766469 0.302804 0.536905 0.022 Uiso 1 1 calc R U . . .
C4 C 0.79137(15) 0.43034(15) 0.56207(13) 0.0200(4) Uani 1 1 d . . . . .
H4 H 0.795938 0.426198 0.618751 0.024 Uiso 1 1 calc R U . . .
C5 C 0.80656(15) 0.51200(14) 0.52847(13) 0.0190(4) Uani 1 1 d . . . . .
H5 H 0.825564 0.560746 0.564115 0.023 Uiso 1 1 calc R U . . .
C6 C 0.79441(14) 0.52188(14) 0.44599(13) 0.0162(4) Uani 1 1 d . . . . .
C7 C 0.75568(13) 0.45039(13) 0.39080(12) 0.0143(4) Uani 1 1 d . . . . .
C8 C 0.71789(13) 0.46089(13) 0.30532(12) 0.0133(4) Uani 1 1 d . . . . .
C9 C 0.69393(13) 0.38730(13) 0.25337(12) 0.0134(4) Uani 1 1 d . . . . .
C10 C 0.64956(14) 0.39537(14) 0.16714(13) 0.0161(4) Uani 1 1 d . . . . .
H10 H 0.632328 0.451720 0.144199 0.019 Uiso 1 1 calc R U . . .
C11 C 0.63171(14) 0.32338(14) 0.11756(13) 0.0177(4) Uani 1 1 d . . . . .
H11 H 0.597693 0.329003 0.061557 0.021 Uiso 1 1 calc R U . . .
C12 C 0.66404(14) 0.23965(14) 0.14963(13) 0.0164(4) Uani 1 1 d . . . . .
H12 H 0.656359 0.191018 0.113304 0.020 Uiso 1 1 calc R U . . .
C13 C 0.70599(13) 0.22778(13) 0.23184(12) 0.0136(4) Uani 1 1 d . . . . .
C14 C 0.71279(13) 0.30055(13) 0.28794(12) 0.0131(4) Uani 1 1 d . . . . .
C15 C 0.83388(15) 0.59970(14) 0.41885(13) 0.0189(4) Uani 1 1 d . . . . .
C16 C 0.89875(15) 0.58691(15) 0.38152(14) 0.0208(4) Uani 1 1 d . . . . .
C17 C 0.94490(17) 0.65786(17) 0.36511(16) 0.0272(5) Uani 1 1 d . . . . .
H17 H 0.989735 0.648572 0.341259 0.033 Uiso 1 1 calc R U . . .
C18 C 0.92475(18) 0.74250(17) 0.38394(17) 0.0318(6) Uani 1 1 d . . . . .
H18 H 0.956062 0.790944 0.372705 0.038 Uiso 1 1 calc R U . . .
C19 C 0.85998(19) 0.75680(16) 0.41867(17) 0.0318(6) Uani 1 1 d . . . . .
H19 H 0.845880 0.814824 0.430278 0.038 Uiso 1 1 calc R U . . .
C20 C 0.81524(17) 0.68546(15) 0.43667(15) 0.0244(5) Uani 1 1 d . . . . .
H20 H 0.771287 0.695396 0.461507 0.029 Uiso 1 1 calc R U . . .
C21 C 0.75185(14) 0.14250(13) 0.25717(12) 0.0154(4) Uani 1 1 d . . . . .
C22 C 0.84202(14) 0.14200(14) 0.29305(13) 0.0168(4) Uani 1 1 d . . . . .
C23 C 0.88749(16) 0.06312(15) 0.30906(14) 0.0222(5) Uani 1 1 d . . . . .
H23 H 0.948509 0.063409 0.332511 0.027 Uiso 1 1 calc R U . . .
C24 C 0.84308(18) -0.01617(15) 0.29053(16) 0.0263(5) Uani 1 1 d . . . . .
H24 H 0.873981 -0.069954 0.301500 0.032 Uiso 1 1 calc R U . . .
C25 C 0.75432(18) -0.01695(15) 0.25629(16) 0.0257(5) Uani 1 1 d . . . . .
H25 H 0.724195 -0.071131 0.244502 0.031 Uiso 1 1 calc R U . . .
C26 C 0.70901(16) 0.06225(14) 0.23906(14) 0.0200(4) Uani 1 1 d . . . . .
H26 H 0.648115 0.061403 0.214635 0.024 Uiso 1 1 calc R U . . .
C27 C 0.97344(15) 0.48321(16) 0.32144(16) 0.0240(5) Uani 1 1 d . . . . .
H27A H 1.032668 0.496819 0.356922 0.029 Uiso 1 1 calc R U . . .
H27B H 0.960934 0.519030 0.270769 0.029 Uiso 1 1 calc R U . . .
C28 C 0.96532(16) 0.38635(16) 0.30008(16) 0.0248(5) Uani 1 1 d . . . . .
H28A H 1.004115 0.372459 0.267136 0.030 Uiso 1 1 calc R U . . .
H28B H 0.905426 0.374315 0.265336 0.030 Uiso 1 1 calc R U . . .
C29 C 0.98713(16) 0.32574(16) 0.37484(16) 0.0257(5) Uani 1 1 d . . . . .
H29A H 1.048831 0.333044 0.406586 0.031 Uiso 1 1 calc R U . . .
H29B H 0.952543 0.343325 0.410813 0.031 Uiso 1 1 calc R U . . .
C30 C 0.96992(15) 0.22992(16) 0.35202(16) 0.0252(5) Uani 1 1 d . . . . .
H30A H 1.003052 0.211052 0.315145 0.030 Uiso 1 1 calc R U . . .
H30B H 0.986898 0.192740 0.401973 0.030 Uiso 1 1 calc R U . . .
C31 C 0.73088(13) 0.20261(13) 0.41030(12) 0.0139(4) Uani 1 1 d . . . . .
C32 C 0.65215(14) 0.15860(14) 0.39196(12) 0.0153(4) Uani 1 1 d . . . . .
H32 H 0.601113 0.185958 0.358121 0.018 Uiso 1 1 calc R U . . .
C33 C 0.64786(14) 0.07458(14) 0.42300(13) 0.0163(4) Uani 1 1 d . . . . .
C34 C 0.72150(14) 0.03336(14) 0.47209(13) 0.0175(4) Uani 1 1 d . . . . .
H34 H 0.718655 -0.024290 0.492220 0.021 Uiso 1 1 calc R U . . .
C35 C 0.80010(14) 0.07813(14) 0.49147(12) 0.0163(4) Uani 1 1 d . . . . .
C36 C 0.80476(14) 0.16208(13) 0.46176(12) 0.0150(4) Uani 1 1 d . . . . .
H36 H 0.858477 0.192123 0.476494 0.018 Uiso 1 1 calc R U . . .
C37 C 0.56232(15) 0.02858(15) 0.39905(14) 0.0214(4) Uani 1 1 d . . . . .
C38 C 0.87946(16) 0.03356(15) 0.54466(15) 0.0227(5) Uani 1 1 d . . . . .
C39 C 0.69695(13) 0.55136(13) 0.27143(12) 0.0136(4) Uani 1 1 d . . . . .
C40 C 0.73340(14) 0.58656(14) 0.21444(13) 0.0165(4) Uani 1 1 d . . . . .
H40 H 0.770664 0.551823 0.193930 0.020 Uiso 1 1 calc R U . . .
C41 C 0.71508(15) 0.67278(14) 0.18762(14) 0.0193(4) Uani 1 1 d . . . . .
C42 C 0.66096(15) 0.72473(15) 0.21711(15) 0.0221(5) Uani 1 1 d . . . . .
H42 H 0.649259 0.783695 0.199143 0.027 Uiso 1 1 calc R U . . .
C43 C 0.62435(15) 0.68902(15) 0.27319(15) 0.0210(4) Uani 1 1 d . . . . .
C44 C 0.64146(14) 0.60308(14) 0.29969(13) 0.0180(4) Uani 1 1 d . . . . .
H44 H 0.615119 0.579255 0.337442 0.022 Uiso 1 1 calc R U . . .
C45 C 0.56941(19) 0.74607(19) 0.30822(18) 0.0341(6) Uani 1 1 d . . . . .
C46 C 0.75420(18) 0.71042(17) 0.12646(16) 0.0282(5) Uani 1 1 d . . . . .
C101 C 0.4875(5) 0.8354(7) 0.0526(5) 0.183(5) Uani 1 1 d . . . . .
H10A H 0.425141 0.833534 0.043725 0.275 Uiso 1 1 calc R U . . .
H10B H 0.515910 0.789500 0.091782 0.275 Uiso 1 1 calc R U . . .
H10C H 0.498950 0.825801 0.000240 0.275 Uiso 1 1 calc R U . . .
C102 C 0.5192(7) 0.9163(7) 0.0839(7) 0.167(4) Uani 1 1 d . U . . .
H10D H 0.581596 0.917983 0.089584 0.201 Uiso 1 1 calc R U . . .
H10E H 0.513805 0.921575 0.139849 0.201 Uiso 1 1 calc R U . . .
C103 C 0.4715(9) 1.0060(8) 0.0283(6) 0.225(6) Uani 1 1 d . . . . .
H10F H 0.409088 0.998327 -0.000241 0.270 Uiso 1 1 calc R U . . .
H10G H 0.482674 1.061328 0.060173 0.270 Uiso 1 1 calc R U . . .

loop_
_atom_site_aniso_label
_atom_site_aniso_U_11
_atom_site_aniso_U_22
_atom_site_aniso_U_33
_atom_site_aniso_U_23
_atom_site_aniso_U_13
_atom_site_aniso_U_12
F1 0.109(4) 0.054(3) 0.067(3) 0.026(2) 0.068(3) 0.049(3)
F2 0.047(2) 0.048(3) 0.093(4) -0.043(2) 0.024(2) 0.0009(19)
F3 0.0233(18) 0.063(4) 0.043(2) -0.018(2) 0.0002(16) 0.023(2)
F21 0.048(3) 0.056(3) 0.106(5) -0.017(3) 0.050(3) 0.007(2)
F22 0.074(5) 0.049(4) 0.082(4) 0.022(3) 0.031(4) 0.043(3)
F23 0.045(3) 0.092(5) 0.050(3) -0.044(3) 0.004(2) 0.023(3)
F4 0.0412(17) 0.088(2) 0.085(3) 0.051(2) 0.0392(17) 0.0113(16)
F5 0.144(4) 0.0192(12) 0.076(2) -0.0022(12) 0.079(2) -0.0192(15)
F6 0.078(2) 0.083(3) 0.0235(11) -0.0013(12) 0.0190(12) -0.0353(17)
F24 0.046(5) 0.073(6) 0.051(5) 0.047(4) 0.021(4) 0.009(4)
F25 0.063(6) 0.032(4) 0.051(5) 0.002(3) 0.042(4) 0.005(4)
F26 0.065(5) 0.071(6) 0.058(5) 0.008(4) 0.030(4) -0.038(4)
F7 0.0394(9) 0.0240(8) 0.0512(11) -0.0086(7) -0.0048(8) 0.0135(7)
F8 0.0572(12) 0.0755(15) 0.0241(8) 0.0175(9) 0.0048(8) 0.0253(11)
F9 0.0226(8) 0.0296(9) 0.0882(15) 0.0222(9) -0.0102(9) -0.0049(7)
F10 0.0307(8) 0.0272(8) 0.0456(9) 0.0142(7) 0.0110(7) -0.0106(6)
F11 0.0206(7) 0.0283(8) 0.0513(10) -0.0017(7) 0.0153(7) -0.0023(6)
F12 0.0321(8) 0.0425(9) 0.0279(8) -0.0108(7) 0.0083(6) -0.0169(7)
O1 0.0262(8) 0.0164(8) 0.0333(9) -0.0004(7) 0.0168(7) -0.0045(6)
O2 0.0167(7) 0.0157(8) 0.0303(9) -0.0017(6) 0.0043(6) 0.0010(6)
C1 0.0149(9) 0.0109(9) 0.0168(9) 0.0014(7) 0.0070(7) 0.0001(7)
C2 0.0153(9) 0.0129(9) 0.0153(9) 0.0001(7) 0.0060(7) -0.0006(7)
C3 0.0235(10) 0.0158(10) 0.0171(10) 0.0014(8) 0.0100(8) -0.0010(8)
C4 0.0269(11) 0.0193(11) 0.0152(9) -0.0005(8) 0.0084(8) -0.0017(9)
C5 0.0248(11) 0.0138(10) 0.0186(10) -0.0031(8) 0.0069(8) -0.0021(8)
C6 0.0186(10) 0.0122(9) 0.0183(10) -0.0005(7) 0.0064(8) -0.0005(7)
C7 0.0173(9) 0.0120(9) 0.0152(9) -0.0002(7) 0.0072(7) 0.0002(7)
C8 0.0158(9) 0.0092(9) 0.0167(9) 0.0011(7) 0.0079(7) 0.0010(7)
C9 0.0155(9) 0.0118(9) 0.0145(9) 0.0011(7) 0.0068(7) 0.0009(7)
C10 0.0186(10) 0.0139(9) 0.0157(9) 0.0029(7) 0.0052(8) 0.0020(8)
C11 0.0215(10) 0.0182(10) 0.0126(9) 0.0009(8) 0.0041(8) -0.0003(8)
C12 0.0211(10) 0.0131(10) 0.0162(9) -0.0031(7) 0.0075(8) -0.0017(8)
C13 0.0165(9) 0.0101(9) 0.0156(9) 0.0003(7) 0.0071(7) -0.0019(7)
C14 0.0146(9) 0.0106(9) 0.0152(9) 0.0004(7) 0.0062(7) 0.0001(7)
C15 0.0246(11) 0.0124(10) 0.0171(10) 0.0005(8) 0.0028(8) -0.0033(8)
C16 0.0242(11) 0.0148(10) 0.0204(10) 0.0008(8) 0.0026(8) -0.0044(8)
C17 0.0290(12) 0.0235(12) 0.0269(12) 0.0044(10) 0.0053(10) -0.0097(10)
C18 0.0371(14) 0.0183(12) 0.0331(13) 0.0047(10) 0.0005(11) -0.0121(10)
C19 0.0469(16) 0.0127(11) 0.0292(13) -0.0019(9) 0.0023(11) -0.0054(10)
C20 0.0344(13) 0.0147(10) 0.0207(11) -0.0037(8) 0.0037(9) -0.0017(9)
C21 0.0213(10) 0.0114(9) 0.0153(9) 0.0001(7) 0.0084(8) 0.0010(8)
C22 0.0227(10) 0.0133(10) 0.0165(9) 0.0010(8) 0.0089(8) 0.0028(8)
C23 0.0281(12) 0.0184(11) 0.0223(11) 0.0026(8) 0.0108(9) 0.0089(9)
C24 0.0411(14) 0.0124(10) 0.0296(12) 0.0044(9) 0.0170(11) 0.0083(10)
C25 0.0403(14) 0.0102(10) 0.0312(12) -0.0009(9) 0.0176(11) -0.0006(9)
C26 0.0277(11) 0.0135(10) 0.0218(11) -0.0018(8) 0.0120(9) -0.0014(8)
C27 0.0190(10) 0.0260(12) 0.0298(12) 0.0045(10) 0.0117(9) -0.0022(9)
C28 0.0249(11) 0.0240(12) 0.0291(12) 0.0020(10) 0.0136(10) 0.0006(9)
C29 0.0196(11) 0.0240(12) 0.0300(12) 0.0000(10) 0.0024(9) -0.0023(9)
C30 0.0159(10) 0.0236(12) 0.0335(13) 0.0012(10) 0.0039(9) 0.0032(9)
C31 0.0202(10) 0.0101(9) 0.0138(9) -0.0002(7) 0.0086(7) -0.0010(7)
C32 0.0185(9) 0.0136(9) 0.0147(9) 0.0011(7) 0.0063(7) -0.0002(7)
C33 0.0199(10) 0.0142(10) 0.0163(9) -0.0001(7) 0.0079(8) -0.0036(8)
C34 0.0242(11) 0.0111(9) 0.0186(10) 0.0013(7) 0.0086(8) -0.0008(8)
C35 0.0200(10) 0.0144(10) 0.0136(9) 0.0010(7) 0.0040(8) 0.0012(8)
C36 0.0189(9) 0.0118(9) 0.0149(9) 0.0002(7) 0.0059(7) -0.0015(7)
C37 0.0227(11) 0.0186(11) 0.0236(11) 0.0012(9) 0.0083(9) -0.0049(8)
C38 0.0258(11) 0.0153(10) 0.0234(11) 0.0015(8) 0.0023(9) -0.0003(9)
C39 0.0151(9) 0.0094(9) 0.0153(9) -0.0012(7) 0.0033(7) -0.0002(7)
C40 0.0180(9) 0.0142(10) 0.0182(10) 0.0005(8) 0.0067(8) -0.0004(8)
C41 0.0238(11) 0.0149(10) 0.0190(10) 0.0037(8) 0.0062(8) -0.0038(8)
C42 0.0264(11) 0.0107(10) 0.0275(11) 0.0020(8) 0.0055(9) 0.0024(8)
C43 0.0222(11) 0.0149(10) 0.0256(11) 0.0000(8) 0.0068(9) 0.0060(8)
C44 0.0190(10) 0.0152(10) 0.0205(10) 0.0021(8) 0.0069(8) 0.0016(8)
C45 0.0398(15) 0.0266(13) 0.0400(15) 0.0029(11) 0.0184(12) 0.0166(11)
C46 0.0374(14) 0.0207(12) 0.0296(12) 0.0076(10) 0.0146(11) -0.0022(10)
C101 0.124(7) 0.256(12) 0.117(6) 0.040(7) -0.039(5) -0.065(7)
C102 0.172(4) 0.149(4) 0.169(4) 0.005(3) 0.035(3) -0.012(3)
C103 0.286(15) 0.225(12) 0.134(8) -0.106(8) 0.018(9) 0.047(11)

loop_
_atom_type_symbol
_atom_type_description
_atom_type_scat_dispersion_real
_atom_type_scat_dispersion_imag
_atom_type_scat_source
C C 0.0033 0.0016 'International Tables Vol C Tables 4.2.6.8 and 6.1.1.4'
H H 0.0000 0.0000 'International Tables Vol C Tables 4.2.6.8 and 6.1.1.4'
O O 0.0106 0.0060 'International Tables Vol C Tables 4.2.6.8 and 6.1.1.4'
F F 0.0171 0.0103 'International Tables Vol C Tables 4.2.6.8 and 6.1.1.4'

loop_
_geom_angle_atom_site_label_1
_geom_angle_atom_site_label_2
_geom_angle_atom_site_label_3
_geom_angle
_geom_angle_site_symmetry_1
C16 O1 C27 118.98(18) .
C22 O2 C30 119.86(18) .
C14 C1 C2 120.69(18) .
C14 C1 C31 120.06(18) .
C2 C1 C31 119.15(18) .
C1 C2 C3 122.28(19) .
C1 C2 C7 119.36(18) .
C3 C2 C7 118.34(18) .
C4 C3 C2 121.0(2) .
C4 C3 H3 119.5 .
C2 C3 H3 119.5 .
C3 C4 C5 120.0(2) .
C3 C4 H4 120.0 .
C5 C4 H4 120.0 .
C6 C5 C4 121.5(2) .
C6 C5 H5 119.2 .
C4 C5 H5 119.2 .
C5 C6 C7 118.78(19) .
C5 C6 C15 117.93(19) .
C7 C6 C15 122.59(19) .
C8 C7 C2 118.47(18) .
C8 C7 C6 123.47(18) .
C2 C7 C6 118.04(18) .
C7 C8 C9 120.68(18) .
C7 C8 C39 118.78(18) .
C9 C8 C39 120.35(18) .
C8 C9 C10 122.24(19) .
C8 C9 C14 119.32(18) .
C10 C9 C14 118.43(18) .
C11 C10 C9 120.91(19) .
C11 C10 H10 119.5 .
C9 C10 H10 119.5 .
C10 C11 C12 120.03(19) .
C10 C11 H11 120.0 .
C12 C11 H11 120.0 .
C13 C12 C11 121.37(19) .
C13 C12 H12 119.3 .
C11 C12 H12 119.3 .
C12 C13 C14 119.28(19) .
C12 C13 C21 117.25(18) .
C14 C13 C21 123.04(18) .
C1 C14 C9 118.37(18) .
C1 C14 C13 123.66(18) .
C9 C14 C13 117.94(18) .
C20 C15 C16 118.2(2) .
C20 C15 C6 122.3(2) .
C16 C15 C6 119.17(19) .
O1 C16 C17 124.0(2) .
O1 C16 C15 115.27(19) .
C17 C16 C15 120.7(2) .
C18 C17 C16 119.5(3) .
C18 C17 H17 120.3 .
C16 C17 H17 120.3 .
C19 C18 C17 120.8(2) .
C19 C18 H18 119.6 .
C17 C18 H18 119.6 .
C18 C19 C20 119.5(2) .
C18 C19 H19 120.2 .
C20 C19 H19 120.2 .
C19 C20 C15 121.2(2) .
C19 C20 H20 119.4 .
C15 C20 H20 119.4 .
C26 C21 C22 118.4(2) .
C26 C21 C13 121.83(19) .
C22 C21 C13 119.48(18) .
O2 C22 C23 124.2(2) .
O2 C22 C21 115.08(18) .
C23 C22 C21 120.7(2) .
C24 C23 C22 119.8(2) .
C24 C23 H23 120.1 .
C22 C23 H23 120.1 .
C25 C24 C23 120.3(2) .
C25 C24 H24 119.8 .
C23 C24 H24 119.8 .
C24 C25 C26 119.8(2) .
C24 C25 H25 120.1 .
C26 C25 H25 120.1 .
C21 C26 C25 121.0(2) .
C21 C26 H26 119.5 .
C25 C26 H26 119.5 .
O1 C27 C28 106.94(18) .
O1 C27 H27A 110.3 .
C28 C27 H27A 110.3 .
O1 C27 H27B 110.3 .
C28 C27 H27B 110.3 .
H27A C27 H27B 108.6 .
C27 C28 C29 114.0(2) .
C27 C28 H28A 108.7 .
C29 C28 H28A 108.7 .
C27 C28 H28B 108.7 .
C29 C28 H28B 108.7 .
H28A C28 H28B 107.6 .
C30 C29 C28 113.0(2) .
C30 C29 H29A 109.0 .
C28 C29 H29A 109.0 .
C30 C29 H29B 109.0 .
C28 C29 H29B 109.0 .
H29A C29 H29B 107.8 .
O2 C30 C29 106.28(18) .
O2 C30 H30A 110.5 .
C29 C30 H30A 110.5 .
O2 C30 H30B 110.5 .
C29 C30 H30B 110.5 .
H30A C30 H30B 108.7 .
C32 C31 C36 118.86(19) .
C32 C31 C1 119.28(19) .
C36 C31 C1 121.86(19) .
C31 C32 C33 120.42(19) .
C31 C32 H32 119.8 .
C33 C32 H32 119.8 .
C34 C33 C32 120.7(2) .
C34 C33 C37 120.75(19) .
C32 C33 C37 118.5(2) .
C33 C34 C35 118.75(19) .
C33 C34 H34 120.6 .
C35 C34 H34 120.6 .
C36 C35 C34 120.89(19) .
C36 C35 C38 120.5(2) .
C34 C35 C38 118.64(19) .
C35 C36 C31 120.31(19) .
C35 C36 H36 119.8 .
C31 C36 H36 119.8 .
F10 C37 F12 107.07(19) .
F10 C37 F11 106.80(19) .
F12 C37 F11 105.90(19) .
F10 C37 C33 112.91(19) .
F12 C37 C33 112.06(18) .
F11 C37 C33 111.67(19) .
F9 C38 F7 106.1(2) .
F9 C38 F8 106.1(2) .
F7 C38 F8 105.7(2) .
F9 C38 C35 113.30(19) .
F7 C38 C35 112.89(19) .
F8 C38 C35 112.1(2) .
C44 C39 C40 119.04(19) .
C44 C39 C8 118.90(18) .
C40 C39 C8 122.03(18) .
C41 C40 C39 119.9(2) .
C41 C40 H40 120.1 .
C39 C40 H40 120.1 .
C42 C41 C40 120.9(2) .
C42 C41 C46 119.3(2) .
C40 C41 C46 119.8(2) .
C43 C42 C41 118.9(2) .
C43 C42 H42 120.6 .
C41 C42 H42 120.6 .
C44 C43 C42 120.7(2) .
C44 C43 C45 120.2(2) .
C42 C43 C45 119.0(2) .
C43 C44 C39 120.6(2) .
C43 C44 H44 119.7 .
C39 C44 H44 119.7 .
F3a C45 F1 110.5(5) .
F23b C45 F22 114.2(6) .
F3a C45 F2 103.6(4) .
F1a C45 F2 101.6(4) .
F23b C45 F21 106.5(5) .
F22b C45 F21 98.2(5) .
F23b C45 C43 117.1(3) .
F3a C45 C43 115.9(4) .
F1a C45 C43 114.9(3) .
F22b C45 C43 111.7(5) .
F2a C45 C43 108.7(3) .
F21b C45 C43 107.0(3) .
F5a C46 F6 107.9(3) .
F25b C46 F24 111.3(7) .
F5a C46 F4 107.1(3) .
F6a C46 F4 101.7(3) .
F25b C46 F26 107.4(7) .
F24b C46 F26 100.9(7) .
F25b C46 C41 117.5(5) .
F5a C46 C41 114.9(2) .
F6a C46 C41 112.0(2) .
F24b C46 C41 110.8(4) .
F4a C46 C41 112.3(2) .
F26b C46 C41 107.4(5) .
C102 C101 H10A 109.5 .
C102 C101 H10B 109.5 .
H10A C101 H10B 109.5 .
C102 C101 H10C 109.5 .
H10A C101 H10C 109.5 .
H10B C101 H10C 109.5 .
C101 C102 C103 116.6(9) .
C101 C102 H10D 108.1 .
C103 C102 H10D 108.1 .
C101 C102 H10E 108.1 .
C103 C102 H10E 108.1 .
H10D C102 H10E 107.3 .
C103 C103 C102 89.8(10) 3_675
C103 C103 H10F 113.7 3_675
C102 C103 H10F 113.7 .
C103 C103 H10G 113.7 3_675
C102 C103 H10G 113.7 .
H10F C103 H10G 110.9 .

loop_
_geom_bond_atom_site_label_1
_geom_bond_atom_site_label_2
_geom_bond_distance
_geom_bond_site_symmetry_2
F1a C45 1.311(5) .
F2a C45 1.410(6) .
F3a C45 1.276(7) .
F21b C45 1.424(6) .
F22b C45 1.335(9) .
F23b C45 1.191(6) .
F4a C46 1.351(4) .
F5a C46 1.286(3) .
F6a C46 1.336(4) .
F24b C46 1.351(8) .
F25b C46 1.204(9) .
F26b C46 1.393(10) .
F7 C38 1.331(3) .
F8 C38 1.336(3) .
F9 C38 1.327(3) .
F10 C37 1.334(3) .
F11 C37 1.345(3) .
F12 C37 1.339(3) .
O1 C16 1.367(3) .
O1 C27 1.429(3) .
O2 C22 1.364(3) .
O2 C30 1.432(3) .
C1 C14 1.406(3) .
C1 C2 1.411(3) .
C1 C31 1.492(3) .
C2 C3 1.431(3) .
C2 C7 1.439(3) .
C3 C4 1.359(3) .
C3 H3 0.9500 .
C4 C5 1.424(3) .
C4 H4 0.9500 .
C5 C6 1.369(3) .
C5 H5 0.9500 .
C6 C7 1.452(3) .
C6 C15 1.490(3) .
C7 C8 1.408(3) .
C8 C9 1.409(3) .
C8 C39 1.494(3) .
C9 C10 1.432(3) .
C9 C14 1.442(3) .
C10 C11 1.362(3) .
C10 H10 0.9500 .
C11 C12 1.424(3) .
C11 H11 0.9500 .
C12 C13 1.371(3) .
C12 H12 0.9500 .
C13 C14 1.448(3) .
C13 C21 1.495(3) .
C15 C20 1.397(3) .
C15 C16 1.406(3) .
C16 C17 1.394(3) .
C17 C18 1.393(4) .
C17 H17 0.9500 .
C18 C19 1.378(4) .
C18 H18 0.9500 .
C19 C20 1.395(4) .
C19 H19 0.9500 .
C20 H20 0.9500 .
C21 C26 1.395(3) .
C21 C22 1.406(3) .
C22 C23 1.394(3) .
C23 C24 1.394(3) .
C23 H23 0.9500 .
C24 C25 1.382(4) .
C24 H24 0.9500 .
C25 C26 1.398(3) .
C25 H25 0.9500 .
C26 H26 0.9500 .
C27 C28 1.517(3) .
C27 H27A 0.9900 .
C27 H27B 0.9900 .
C28 C29 1.527(3) .
C28 H28A 0.9900 .
C28 H28B 0.9900 .
C29 C30 1.516(3) .
C29 H29A 0.9900 .
C29 H29B 0.9900 .
C30 H30A 0.9900 .
C30 H30B 0.9900 .
C31 C32 1.394(3) .
C31 C36 1.396(3) .
C32 C33 1.396(3) .
C32 H32 0.9500 .
C33 C34 1.384(3) .
C33 C37 1.499(3) .
C34 C35 1.397(3) .
C34 H34 0.9500 .
C35 C36 1.387(3) .
C35 C38 1.494(3) .
C36 H36 0.9500 .
C39 C44 1.393(3) .
C39 C40 1.394(3) .
C40 C41 1.394(3) .
C40 H40 0.9500 .
C41 C42 1.390(3) .
C41 C46 1.496(3) .
C42 C43 1.386(3) .
C42 H42 0.9500 .
C43 C44 1.386(3) .
C43 C45 1.498(3) .
C44 H44 0.9500 .
C101 C102 1.379(12) .
C101 H10A 0.9800 .
C101 H10B 0.9800 .
C101 H10C 0.9800 .
C102 C103 1.708(14) .
C102 H10D 0.9900 .
C102 H10E 0.9900 .
C103 C103 1.54(2) 3_675
C103 H10F 0.9900 .
C103 H10G 0.9900 .

loop_
_geom_torsion_atom_site_label_1
_geom_torsion_atom_site_label_2
_geom_torsion_atom_site_label_3
_geom_torsion_atom_site_label_4
_geom_torsion
_geom_torsion_site_symmetry_4
C14 C1 C2 C3 175.79(19) .
C31 C1 C2 C3 -0.5(3) .
C14 C1 C2 C7 -2.7(3) .
C31 C1 C2 C7 -178.96(18) .
C1 C2 C3 C4 178.3(2) .
C7 C2 C3 C4 -3.2(3) .
C2 C3 C4 C5 -6.8(3) .
C3 C4 C5 C6 4.8(4) .
C4 C5 C6 C7 7.3(3) .
C4 C5 C6 C15 -163.4(2) .
C1 C2 C7 C8 15.1(3) .
C3 C2 C7 C8 -163.35(19) .
C1 C2 C7 C6 -166.51(19) .
C3 C2 C7 C6 15.0(3) .
C5 C6 C7 C8 161.3(2) .
C15 C6 C7 C8 -28.5(3) .
C5 C6 C7 C2 -17.0(3) .
C15 C6 C7 C2 153.3(2) .
C2 C7 C8 C9 -12.0(3) .
C6 C7 C8 C9 169.73(19) .
C2 C7 C8 C39 162.99(18) .
C6 C7 C8 C39 -15.3(3) .
C7 C8 C9 C10 175.24(19) .
C39 C8 C9 C10 0.3(3) .
C7 C8 C9 C14 -3.4(3) .
C39 C8 C9 C14 -178.34(18) .
C8 C9 C10 C11 176.1(2) .
C14 C9 C10 C11 -5.2(3) .
C9 C10 C11 C12 -5.7(3) .
C10 C11 C12 C13 6.5(3) .
C11 C12 C13 C14 3.9(3) .
C11 C12 C13 C21 -168.76(19) .
C2 C1 C14 C9 -12.8(3) .
C31 C1 C14 C9 163.52(18) .
C2 C1 C14 C13 169.26(19) .
C31 C1 C14 C13 -14.5(3) .
C8 C9 C14 C1 15.9(3) .
C10 C9 C14 C1 -162.82(19) .
C8 C9 C14 C13 -166.04(18) .
C10 C9 C14 C13 15.3(3) .
C12 C13 C14 C1 163.3(2) .
C21 C13 C14 C1 -24.4(3) .
C12 C13 C14 C9 -14.7(3) .
C21 C13 C14 C9 157.58(19) .
C5 C6 C15 C20 -57.7(3) .
C7 C6 C15 C20 132.0(2) .
C5 C6 C15 C16 115.6(2) .
C7 C6 C15 C16 -54.8(3) .
C27 O1 C16 C17 -4.1(3) .
C27 O1 C16 C15 176.3(2) .
C20 C15 C16 O1 -178.5(2) .
C6 C15 C16 O1 8.0(3) .
C20 C15 C16 C17 1.9(3) .
C6 C15 C16 C17 -171.6(2) .
O1 C16 C17 C18 178.7(2) .
C15 C16 C17 C18 -1.7(4) .
C16 C17 C18 C19 0.1(4) .
C17 C18 C19 C20 1.3(4) .
C18 C19 C20 C15 -1.1(4) .
C16 C15 C20 C19 -0.5(3) .
C6 C15 C20 C19 172.8(2) .
C12 C13 C21 C26 -57.1(3) .
C14 C13 C21 C26 130.5(2) .
C12 C13 C21 C22 116.5(2) .
C14 C13 C21 C22 -55.9(3) .
C30 O2 C22 C23 -2.7(3) .
C30 O2 C22 C21 176.4(2) .
C26 C21 C22 O2 -178.33(19) .
C13 C21 C22 O2 7.8(3) .
C26 C21 C22 C23 0.8(3) .
C13 C21 C22 C23 -173.0(2) .
O2 C22 C23 C24 178.1(2) .
C21 C22 C23 C24 -1.0(3) .
C22 C23 C24 C25 0.1(4) .
C23 C24 C25 C26 0.9(4) .
C22 C21 C26 C25 0.2(3) .
C13 C21 C26 C25 173.9(2) .
C24 C25 C26 C21 -1.1(3) .
C16 O1 C27 C28 -172.1(2) .
O1 C27 C28 C29 -62.4(3) .
C27 C28 C29 C30 174.2(2) .
C22 O2 C30 C29 -170.95(19) .
C28 C29 C30 O2 -62.2(3) .
C14 C1 C31 C32 -62.9(3) .
C2 C1 C31 C32 113.4(2) .
C14 C1 C31 C36 116.3(2) .
C2 C1 C31 C36 -67.3(3) .
C36 C31 C32 C33 -1.5(3) .
C1 C31 C32 C33 177.73(18) .
C31 C32 C33 C34 -0.3(3) .
C31 C32 C33 C37 -177.78(19) .
C32 C33 C34 C35 1.3(3) .
C37 C33 C34 C35 178.7(2) .
C33 C34 C35 C36 -0.5(3) .
C33 C34 C35 C38 179.8(2) .
C34 C35 C36 C31 -1.4(3) .
C38 C35 C36 C31 178.3(2) .
C32 C31 C36 C35 2.4(3) .
C1 C31 C36 C35 -176.88(19) .
C34 C33 C37 F10 15.7(3) .
C32 C33 C37 F10 -166.9(2) .
C34 C33 C37 F12 -105.3(2) .
C32 C33 C37 F12 72.1(3) .
C34 C33 C37 F11 136.0(2) .
C32 C33 C37 F11 -46.5(3) .
C36 C35 C38 F9 -6.6(3) .
C34 C35 C38 F9 173.1(2) .
C36 C35 C38 F7 -127.3(2) .
C34 C35 C38 F7 52.4(3) .
C36 C35 C38 F8 113.5(2) .
C34 C35 C38 F8 -66.8(3) .
C7 C8 C39 C44 -58.2(3) .
C9 C8 C39 C44 116.9(2) .
C7 C8 C39 C40 119.7(2) .
C9 C8 C39 C40 -65.2(3) .
C44 C39 C40 C41 1.0(3) .
C8 C39 C40 C41 -176.90(19) .
C39 C40 C41 C42 0.2(3) .
C39 C40 C41 C46 -180.0(2) .
C40 C41 C42 C43 -0.8(3) .
C46 C41 C42 C43 179.4(2) .
C41 C42 C43 C44 0.2(4) .
C41 C42 C43 C45 177.1(2) .
C42 C43 C44 C39 1.0(3) .
C45 C43 C44 C39 -175.8(2) .
C40 C39 C44 C43 -1.6(3) .
C8 C39 C44 C43 176.3(2) .
C44 C43 C45 F23b 79.7(7) .
C42 C43 C45 F23b -97.2(7) .
C44 C43 C45 F3a -123.6(5) .
C42 C43 C45 F3a 59.5(5) .
C44 C43 C45 F1a 7.3(6) .
C42 C43 C45 F1a -169.6(5) .
C44 C43 C45 F22b -145.8(6) .
C42 C43 C45 F22b 37.2(6) .
C44 C43 C45 F2a 120.3(4) .
C42 C43 C45 F2a -56.6(5) .
C44 C43 C45 F21b -39.5(5) .
C42 C43 C45 F21b 143.5(4) .
C42 C41 C46 F25b -169.2(8) .
C40 C41 C46 F25b 10.9(8) .
C42 C41 C46 F5a 25.9(4) .
C40 C41 C46 F5a -153.9(3) .
C42 C41 C46 F6a -97.6(3) .
C40 C41 C46 F6a 82.6(3) .
C42 C41 C46 F24b -39.7(7) .
C40 C41 C46 F24b 140.5(7) .
C42 C41 C46 F4a 148.7(3) .
C40 C41 C46 F4a -31.1(4) .
C42 C41 C46 F26b 69.6(7) .
C40 C41 C46 F26b -110.2(7) .
C101 C102 C103 C103 -82.3(14) 3_675
